data_2203929
loop_
_publ_author_name
'Dmitry V. Albov'
'Victor B. Rybakov'
'Eugene V. Babaev'
'Leonid A. Aslanov'

_publ_section_title 1-(4-Chlorophenacyl)-4-methyl-5,6,7,8,9,10-hexahydrocycloocta[<i>b</i>]pyridin-2(1<i>H</i>)-one
_journal_issue 7
_journal_name_full 'Acta Crystallographica Section E'
_journal_page_first o1219
_journal_page_last o1221
_journal_paper_doi 10.1107/S1600536804014163
_journal_volume 60
_journal_year 2004
_chemical_formula_iupac 'C20 H22 Cl1 N1 O2'
_chemical_formula_moiety 'C20 H22 Cl1 N1 O2'
_chemical_formula_sum 'C20 H22 Cl N O2'
_chemical_formula_weight 343.84
_chemical_melting_point 454
_chemical_name_systematic
;
1-(4-Chlorophenacyl)-4-methyl-5,6,7,8,9,10-hexahydrocycloocta[b]pyridin-
2(1H)-one
;
_space_group_IT_number 2
_symmetry_cell_setting triclinic
_symmetry_space_group_name_Hall '-P 1'
_symmetry_space_group_name_H-M 'P -1'
_atom_sites_solution_hydrogens geom
_atom_sites_solution_primary direct
_atom_sites_solution_secondary difmap
_audit_creation_method SHELXL-97
_cell_angle_alpha 111.20(4)
_cell_angle_beta 93.80(4)
_cell_angle_gamma 96.76(3)
_cell_formula_units_Z 2
_cell_length_a 8.239(3)
_cell_length_b 9.115(3)
_cell_length_c 12.420(10)
_cell_measurement_reflns_used 25
_cell_measurement_temperature 293(2)
_cell_measurement_theta_max 15
_cell_measurement_theta_min 13
_cell_volume 857.6(9)
_computing_cell_refinement 'CAD-4 EXPRESS'
_computing_data_collection 'CAD-4 EXPRESS (Enraf--Nonius, 1994)'
_computing_data_reduction 'XCAD4 (Harms & Wocadlo, 1995)'
_computing_molecular_graphics 'ORTEP-3 for Windows (Farrugia, 1997)'
_computing_publication_material 'WinGX publication routines (Farrugia, 1999)'
_computing_structure_refinement 'SHELXL97 (Sheldrick, 1997)'
_computing_structure_solution 'SHELXS97 (Sheldrick, 1997)'
_diffrn_ambient_temperature 293(2)
_diffrn_measured_fraction_theta_full 1.000
_diffrn_measured_fraction_theta_max 1.000
_diffrn_measurement_device '\k-geometry diffractometer'
_diffrn_measurement_device_type 'Enraf--Nonius CAD-4'
_diffrn_measurement_method 'non-profiled \w'
_diffrn_radiation_monochromator graphite
_diffrn_radiation_source 'fine-focus sealed tube'
_diffrn_radiation_type MoK\a
_diffrn_radiation_wavelength 0.71073
_diffrn_reflns_av_R_equivalents 0.0000
_diffrn_reflns_av_sigmaI/netI 0.0266
_diffrn_reflns_limit_h_max 10
_diffrn_reflns_limit_h_min -10
_diffrn_reflns_limit_k_max 11
_diffrn_reflns_limit_k_min -12
_diffrn_reflns_limit_l_max 16
_diffrn_reflns_limit_l_min 0
_diffrn_reflns_number 4125
_diffrn_reflns_theta_full 27.97
_diffrn_reflns_theta_max 27.97
_diffrn_reflns_theta_min 1.77
_diffrn_standards_decay_% 3
_diffrn_standards_interval_count 200
_diffrn_standards_interval_time 60
_diffrn_standards_number 1
_exptl_absorpt_coefficient_mu 0.235
_exptl_absorpt_correction_T_max 0.9596
_exptl_absorpt_correction_T_min 0.9508
_exptl_absorpt_correction_type none
_exptl_crystal_colour colourless
_exptl_crystal_density_diffrn 1.332
_exptl_crystal_density_method 'not measured'
_exptl_crystal_description prism
_exptl_crystal_F_000 364
_exptl_crystal_size_max 0.22
_exptl_crystal_size_mid 0.20
_exptl_crystal_size_min 0.18
_refine_diff_density_max 0.293
_refine_diff_density_min -0.417
_refine_ls_extinction_method none
_refine_ls_goodness_of_fit_ref 1.054
_refine_ls_hydrogen_treatment constr
_refine_ls_matrix_type full
_refine_ls_number_parameters 237
_refine_ls_number_reflns 4125
_refine_ls_number_restraints 0
_refine_ls_restrained_S_all 1.054
_refine_ls_R_factor_all 0.0835
_refine_ls_R_factor_gt 0.0497
_refine_ls_shift/su_max 0.001
_refine_ls_shift/su_mean 0.000
_refine_ls_structure_factor_coef Fsqd
_refine_ls_weighting_details 'calc w = 1/[\s^2^(Fo^2^)+(0.0608P)^2^+0.1283P] where P = (Fo^2^+2Fc^2^)/3'
_refine_ls_weighting_scheme calc
_refine_ls_wR_factor_gt 0.1221
_refine_ls_wR_factor_ref 0.1371
_reflns_number_gt 2645
_reflns_number_total 4125
_reflns_threshold_expression I>2\s(I)
_cod_data_source_file na6344.cif
_cod_data_source_block 3
_cod_original_formula_sum 'C20 H22 Cl1 N1 O2'
_cod_database_code 2203929

loop_
_symmetry_equiv_pos_as_xyz
'x, y, z'
'-x, -y, -z'

loop_
_atom_site_label
_atom_site_fract_x
_atom_site_fract_y
_atom_site_fract_z
_atom_site_U_iso_or_equiv
_atom_site_adp_type
_atom_site_calc_flag
_atom_site_refinement_flags
_atom_site_occupancy
_atom_site_disorder_assembly
_atom_site_disorder_group
_atom_site_type_symbol
Cl1 1.33389(8) 1.04254(8) 0.59838(6) 0.0964(3) Uani d . 1 . . Cl
N1 0.64141(17) 0.41172(18) 0.07680(13) 0.0476(4) Uani d . 1 B . N
C2 0.6811(2) 0.2867(3) -0.01743(16) 0.0548(5) Uani d . 1 . . C
O2 0.82350(19) 0.2912(2) -0.04470(14) 0.0796(5) Uani d . 1 . . O
C3 0.5491(3) 0.1621(2) -0.07632(17) 0.0608(5) Uani d . 1 . . C
H3 0.5685 0.0785 -0.1418 0.073 Uiso calc R 1 . . H
C4 0.3966(3) 0.1584(2) -0.04244(17) 0.0561(5) Uani d . 1 . . C
C5 0.3629(2) 0.2875(2) 0.05564(17) 0.0504(4) Uani d . 1 B . C
C6 0.1948(2) 0.2826(3) 0.0978(2) 0.0716(6) Uani d . 1 B . C
H6A 0.1123 0.2280 0.0313 0.086 Uiso calc R 1 . . H
H6B 0.1726 0.3907 0.1344 0.086 Uiso calc R 1 . . H
C7 0.1784(3) 0.1988(3) 0.1845(3) 0.0794(7) Uani d . 1 . . C
H7A 0.1792 0.0860 0.1431 0.095 Uiso calc R 1 A 1 H
H7B 0.0723 0.2105 0.2133 0.095 Uiso calc R 1 A 1 H
C8A 0.3144(6) 0.2599(7) 0.2908(5) 0.0729(13) Uani d P 0.719(7) B 1 C
H8A 0.2894 0.2029 0.3417 0.087 Uiso calc PR 0.719(7) B 1 H
H8B 0.4192 0.2356 0.2633 0.087 Uiso calc PR 0.719(7) B 1 H
C9A 0.3311(4) 0.4395(5) 0.3613(3) 0.0655(12) Uani d P 0.719(7) B 1 C
H9A 0.2296 0.4762 0.3455 0.079 Uiso calc PR 0.719(7) B 1 H
H9B 0.3451 0.4572 0.4435 0.079 Uiso calc PR 0.719(7) B 1 H
C8B 0.242(2) 0.3023(16) 0.2977(12) 0.081(4) Uani d P 0.281(7) B 2 C
H8C 0.2076 0.2516 0.3506 0.098 Uiso calc PR 0.281(7) B 2 H
H8D 0.1907 0.3974 0.3153 0.098 Uiso calc PR 0.281(7) B 2 H
C9B 0.4220(14) 0.3533(12) 0.3247(8) 0.072(3) Uani d P 0.281(7) B 2 C
H9C 0.4768 0.2841 0.2638 0.086 Uiso calc PR 0.281(7) B 2 H
H9D 0.4590 0.3436 0.3973 0.086 Uiso calc PR 0.281(7) B 2 H
C10 0.4726(3) 0.5382(3) 0.33565(19) 0.0690(6) Uani d . 1 . . C
H10A 0.5716 0.4929 0.3430 0.083 Uiso calc R 1 B 1 H
H10B 0.4878 0.6445 0.3951 0.083 Uiso calc R 1 B 1 H
C11 0.4572(3) 0.5533(2) 0.21700(18) 0.0590(5) Uani d . 1 B . C
H11A 0.3477 0.5763 0.2025 0.071 Uiso calc R 1 . . H
H11B 0.5348 0.6445 0.2214 0.071 Uiso calc R 1 . . H
C12 0.4854(2) 0.4123(2) 0.11367(15) 0.0457(4) Uani d . 1 . . C
C13 0.2645(3) 0.0190(3) -0.1087(2) 0.0834(8) Uani d . 1 . . C
H13A 0.1773 0.0549 -0.1431 0.125 Uiso calc R 1 . . H
H13B 0.2218 -0.0278 -0.0565 0.125 Uiso calc R 1 . . H
H13C 0.3105 -0.0589 -0.1688 0.125 Uiso calc R 1 . . H
C14 0.7792(2) 0.5373(2) 0.13958(17) 0.0537(5) Uani d . 1 . . C
H14A 0.7408 0.6397 0.1628 0.064 Uiso calc R 1 B . H
H14B 0.8626 0.5372 0.0880 0.064 Uiso calc R 1 . . H
C15 0.8549(2) 0.5165(2) 0.24609(15) 0.0453(4) Uani d . 1 B . C
O15 0.81993(17) 0.39321(16) 0.26236(12) 0.0613(4) Uani d . 1 . . O
C16 0.97150(19) 0.6526(2) 0.33139(14) 0.0431(4) Uani d D 1 . . C
C17 1.0667(2) 0.7625(2) 0.29939(16) 0.0516(4) Uani d D 1 B . C
H17 1.0552 0.7563 0.2228 0.062 Uiso calc R 1 . . H
C18 1.1790(2) 0.8814(2) 0.38171(17) 0.0617(5) Uani d D 1 . . C
H18 1.2450 0.9538 0.3602 0.074 Uiso calc R 1 B . H
C19 1.1927(2) 0.8923(2) 0.49572(17) 0.0598(5) Uani d D 1 B . C
C20 1.0981(2) 0.7855(2) 0.52950(17) 0.0618(5) Uani d D 1 . . C
H20 1.1079 0.7938 0.6066 0.074 Uiso calc R 1 B . H
C21 0.9884(2) 0.6657(2) 0.44638(15) 0.0538(5) Uani d D 1 B . C
H21 0.9244 0.5921 0.4680 0.065 Uiso calc R 1 . . H

loop_
_atom_site_aniso_label
_atom_site_aniso_U_11
_atom_site_aniso_U_22
_atom_site_aniso_U_33
_atom_site_aniso_U_12
_atom_site_aniso_U_13
_atom_site_aniso_U_23
Cl1 0.0841(4) 0.0832(4) 0.0801(4) -0.0206(3) -0.0058(3) -0.0059(3)
N1 0.0472(8) 0.0545(9) 0.0405(8) -0.0025(7) -0.0024(6) 0.0215(7)
C2 0.0572(11) 0.0702(13) 0.0406(10) 0.0099(9) 0.0020(8) 0.0253(9)
O2 0.0639(9) 0.1150(14) 0.0638(10) 0.0184(9) 0.0178(8) 0.0348(10)
C3 0.0767(14) 0.0595(12) 0.0397(10) 0.0111(10) -0.0037(9) 0.0124(9)
C4 0.0636(12) 0.0509(11) 0.0505(11) -0.0002(9) -0.0153(9) 0.0216(9)
C5 0.0449(9) 0.0543(11) 0.0550(11) 0.0017(8) -0.0070(8) 0.0280(9)
C6 0.0423(10) 0.0780(15) 0.0975(18) 0.0043(10) -0.0024(11) 0.0396(14)
C7 0.0571(13) 0.0783(16) 0.106(2) -0.0033(11) 0.0232(13) 0.0406(16)
C8A 0.076(3) 0.074(3) 0.089(3) 0.013(2) 0.015(2) 0.053(3)
C9A 0.063(2) 0.084(3) 0.062(2) 0.0186(18) 0.0165(15) 0.0367(19)
C8B 0.106(11) 0.080(8) 0.083(8) 0.031(7) 0.043(8) 0.049(7)
C9B 0.089(7) 0.083(7) 0.053(5) 0.021(6) 0.019(4) 0.033(5)
C10 0.0782(15) 0.0720(14) 0.0524(12) 0.0042(11) 0.0100(10) 0.0197(11)
C11 0.0676(12) 0.0502(11) 0.0597(12) 0.0090(9) 0.0122(10) 0.0203(9)
C12 0.0476(9) 0.0482(10) 0.0455(10) 0.0054(7) 0.0011(7) 0.0237(8)
C13 0.0943(17) 0.0649(14) 0.0737(16) -0.0168(12) -0.0299(13) 0.0212(12)
C14 0.0494(10) 0.0613(11) 0.0517(11) -0.0063(8) -0.0056(8) 0.0292(9)
C15 0.0427(9) 0.0495(10) 0.0451(10) 0.0042(7) 0.0032(7) 0.0203(8)
O15 0.0684(9) 0.0524(8) 0.0651(9) -0.0032(6) -0.0097(7) 0.0310(7)
C16 0.0385(8) 0.0476(9) 0.0443(9) 0.0062(7) 0.0040(7) 0.0188(8)
C17 0.0512(10) 0.0569(11) 0.0493(10) 0.0029(8) 0.0051(8) 0.0246(9)
C18 0.0561(11) 0.0565(12) 0.0698(14) -0.0060(9) 0.0095(10) 0.0245(10)
C19 0.0521(11) 0.0565(11) 0.0548(12) 0.0017(9) 0.0021(9) 0.0045(9)
C20 0.0616(12) 0.0734(14) 0.0423(10) 0.0008(10) 0.0035(9) 0.0153(10)
C21 0.0521(10) 0.0615(12) 0.0486(11) -0.0011(9) 0.0042(8) 0.0248(9)

loop_
_atom_type_symbol
_atom_type_description
_atom_type_scat_dispersion_real
_atom_type_scat_dispersion_imag
_atom_type_scat_source
C C 0.0033 0.0016 'International Tables Vol C Tables 4.2.6.8 and 6.1.1.4'
H H 0.0000 0.0000 'International Tables Vol C Tables 4.2.6.8 and 6.1.1.4'
Cl Cl 0.1484 0.1585 'International Tables Vol C Tables 4.2.6.8 and 6.1.1.4'
N N 0.0061 0.0033 'International Tables Vol C Tables 4.2.6.8 and 6.1.1.4'
O O 0.0106 0.0060 'International Tables Vol C Tables 4.2.6.8 and 6.1.1.4'

loop_
_geom_angle_atom_site_label_1
_geom_angle_atom_site_label_2
_geom_angle_atom_site_label_3
_geom_angle
_geom_angle_publ_flag
C12 N1 C2 122.83(16) y
C12 N1 C14 122.10(16) y
C2 N1 C14 114.93(16) y
O2 C2 N1 119.92(19) y
O2 C2 C3 124.9(2) y
N1 C2 C3 115.15(18) y
C4 C3 C2 123.5(2) y
C4 C3 H3 118.2 n
C2 C3 H3 118.2 n
C3 C4 C5 119.16(18) y
C3 C4 C13 119.9(2) y
C5 C4 C13 120.9(2) y
C12 C5 C4 119.43(18) y
C12 C5 C6 120.56(19) n
C4 C5 C6 119.96(18) y
C5 C6 C7 113.53(18) y
C5 C6 H6A 108.9 n
C7 C6 H6A 108.9 n
C5 C6 H6B 108.9 n
C7 C6 H6B 108.9 n
H6A C6 H6B 107.7 n
C8B C7 C6 111.3(5) y
C6 C7 C8A 115.6(2) y
C8B C7 H7A 132.0 n
C6 C7 H7A 108.4 n
C8A C7 H7A 108.4 n
C8B C7 H7B 84.6 n
C6 C7 H7B 108.4 n
C8A C7 H7B 108.4 n
H7A C7 H7B 107.4 n
C9A C8A C7 113.6(4) y
C9A C8A H8A 108.8 n
C7 C8A H8A 108.8 n
C9A C8A H8B 108.8 n
C7 C8A H8B 108.8 n
H8A C8A H8B 107.7 n
C10 C9A C8A 114.3(3) y
C10 C9A H9A 108.7 n
C8A C9A H9A 108.7 n
C10 C9A H9B 108.7 n
C8A C9A H9B 108.7 n
H9A C9A H9B 107.6 n
C7 C8B C9B 118.7(10) y
C7 C8B H8C 107.6 n
C9B C8B H8C 107.6 n
C7 C8B H8D 107.6 n
C9B C8B H8D 107.6 n
H8C C8B H8D 107.1 n
C8B C9B C10 111.3(8) y
C8B C9B H9C 109.4 n
C10 C9B H9C 109.4 n
C8B C9B H9D 109.4 n
C10 C9B H9D 109.4 n
H9C C9B H9D 108.0 n
C9A C10 C11 117.0(2) y
C11 C10 C9B 111.8(3) y
C9A C10 H10A 108.1 n
C11 C10 H10A 108.1 n
C9B C10 H10A 70.6 n
C9A C10 H10B 108.1 n
C11 C10 H10B 108.1 n
C9B C10 H10B 138.6 n
H10A C10 H10B 107.3 n
C12 C11 C10 117.23(18) y
C12 C11 H11A 108.0 n
C10 C11 H11A 108.0 n
C12 C11 H11B 108.0 n
C10 C11 H11B 108.0 n
H11A C11 H11B 107.2 n
C5 C12 N1 119.85(17) y
C5 C12 C11 122.01(18) y
N1 C12 C11 118.14(16) y
C4 C13 H13A 109.5 n
C4 C13 H13B 109.5 n
H13A C13 H13B 109.5 n
C4 C13 H13C 109.5 n
H13A C13 H13C 109.5 n
H13B C13 H13C 109.5 n
N1 C14 C15 112.31(15) y
N1 C14 H14A 109.1 n
C15 C14 H14A 109.1 n
N1 C14 H14B 109.1 n
C15 C14 H14B 109.1 n
H14A C14 H14B 107.9 n
O15 C15 C16 121.25(16) y
O15 C15 C14 120.99(16) y
C16 C15 C14 117.76(15) y
C21 C16 C17 119.21(16) n
C21 C16 C15 118.14(15) n
C17 C16 C15 122.61(16) n
C18 C17 C16 119.79(18) n
C18 C17 H17 120.1 n
C16 C17 H17 120.1 n
C19 C18 C17 119.85(18) n
C19 C18 H18 120.1 n
C17 C18 H18 120.1 n
C20 C19 C18 121.26(18) n
C20 C19 Cl1 119.35(16) n
C18 C19 Cl1 119.39(16) n
C19 C20 C21 118.48(18) n
C19 C20 H20 120.8 n
C21 C20 H20 120.8 n
C20 C21 C16 121.40(17) n
C20 C21 H21 119.3 n
C16 C21 H21 119.3 n

loop_
_geom_bond_atom_site_label_1
_geom_bond_atom_site_label_2
_geom_bond_distance
_geom_bond_publ_flag
Cl1 C19 1.737(2) y
N1 C12 1.392(2) y
N1 C2 1.396(3) y
N1 C14 1.462(2) y
C2 O2 1.242(2) y
C2 C3 1.418(3) y
C3 C4 1.352(3) y
C3 H3 0.9300 n
C4 C5 1.425(3) y
C4 C13 1.509(3) y
C5 C12 1.368(3) y
C5 C6 1.514(3) y
C6 C7 1.532(4) y
C6 H6A 0.9700 n
C6 H6B 0.9700 n
C7 C8B 1.403(15) y
C7 C8A 1.560(6) y
C7 H7A 0.9700 n
C7 H7B 0.9700 n
C8A C9A 1.536(8) y
C8A H8A 0.9700 n
C8A H8B 0.9700 n
C9A C10 1.510(4) y
C9A H9A 0.9700 n
C9A H9B 0.9700 n
C8B C9B 1.48(2) y
C8B H8C 0.9700 n
C8B H8D 0.9700 n
C9B C10 1.641(10) y
C9B H9C 0.9700 n
C9B H9D 0.9700 n
C10 C11 1.527(3) y
C10 H10A 0.9700 n
C10 H10B 0.9700 n
C11 C12 1.507(3) y
C11 H11A 0.9700 n
C11 H11B 0.9700 n
C13 H13A 0.9600 n
C13 H13B 0.9600 n
C13 H13C 0.9600 n
C14 C15 1.508(3) y
C14 H14A 0.9700 n
C14 H14B 0.9700 n
C15 O15 1.217(2) y
C15 C16 1.490(3) y
C16 C21 1.386(2) y
C16 C17 1.386(2) y
C17 C18 1.383(2) y
C17 H17 0.9300 n
C18 C19 1.379(3) y
C18 H18 0.9300 n
C19 C20 1.376(2) y
C20 C21 1.380(2) y
C20 H20 0.9300 n
C21 H21 0.9300 n
